data_4026325
loop_
_publ_author_name
'Lev Kuno'
'Silvio E. Biali'

_publ_section_title
;
 Calix[4]arenes with Two Different Chemical Modifications at the Bridges
;
_journal_name_full 'Journal of Organic Chemistry'
_journal_page_first 3664
_journal_page_last 3675
_journal_paper_doi 10.1021/jo200580m
_journal_volume 76
_journal_year 2011
_chemical_formula_sum 'C48 H58 Br2 O6'
_chemical_formula_weight 890.76
_chemical_name_systematic
;
 ?
;
_space_group_IT_number 2
_symmetry_cell_setting triclinic
_symmetry_space_group_name_Hall '-P 1'
_symmetry_space_group_name_H-M 'P -1'
_atom_sites_solution_hydrogens geom
_atom_sites_solution_primary direct
_atom_sites_solution_secondary difmap
_audit_creation_method SHELXL-97
_cell_angle_alpha 89.374(6)
_cell_angle_beta 89.611(6)
_cell_angle_gamma 68.186(6)
_cell_formula_units_Z 1
_cell_length_a 9.176(4)
_cell_length_b 10.586(4)
_cell_length_c 13.057(5)
_cell_measurement_temperature 293(1)
_cell_volume 1177.4(8)
_computing_cell_refinement 'Bruker SMART'
_computing_data_collection 'Bruker SMART'
_computing_data_reduction 'Bruker SAINT'
_computing_molecular_graphics 'Bruker SHELXTL'
_computing_publication_material 'Bruker SHELXTL'
_computing_structure_refinement 'SHELXL-97 (Sheldrick, 1997)'
_computing_structure_solution 'SHELXS-97 (Sheldrick, 1990)'
_diffrn_ambient_temperature 293(2)
_diffrn_measured_fraction_theta_full 0.987
_diffrn_measured_fraction_theta_max 0.987
_diffrn_measurement_device_type 'CCD area detector'
_diffrn_measurement_method 'phi and omega scans'
_diffrn_radiation_monochromator graphite
_diffrn_radiation_source 'fine-focus sealed tube'
_diffrn_radiation_type MoK\a
_diffrn_radiation_wavelength 0.71073
_diffrn_reflns_av_R_equivalents 0.0451
_diffrn_reflns_av_sigmaI/netI 0.0600
_diffrn_reflns_limit_h_max 11
_diffrn_reflns_limit_h_min -11
_diffrn_reflns_limit_k_max 13
_diffrn_reflns_limit_k_min -13
_diffrn_reflns_limit_l_max 16
_diffrn_reflns_limit_l_min -16
_diffrn_reflns_number 12947
_diffrn_reflns_theta_full 27.00
_diffrn_reflns_theta_max 27.00
_diffrn_reflns_theta_min 2.39
_exptl_absorpt_coefficient_mu 1.765
_exptl_absorpt_correction_T_max 0.8432
_exptl_absorpt_correction_T_min 0.6091
_exptl_absorpt_correction_type multi-scan
_exptl_absorpt_process_details 'Bruker SADABS V2.05'
_exptl_crystal_colour colorless
_exptl_crystal_density_diffrn 1.256
_exptl_crystal_description shapeless
_exptl_crystal_F_000 464
_exptl_crystal_size_max 0.50
_exptl_crystal_size_mid 0.24
_exptl_crystal_size_min 0.10
_refine_diff_density_max 0.643
_refine_diff_density_min -0.372
_refine_diff_density_rms 0.069
_refine_ls_extinction_method none
_refine_ls_goodness_of_fit_ref 0.905
_refine_ls_hydrogen_treatment constr
_refine_ls_matrix_type full
_refine_ls_number_parameters 261
_refine_ls_number_reflns 5081
_refine_ls_number_restraints 0
_refine_ls_restrained_S_all 0.905
_refine_ls_R_factor_all 0.0948
_refine_ls_R_factor_gt 0.0583
_refine_ls_shift/su_max 0.000
_refine_ls_shift/su_mean 0.000
_refine_ls_structure_factor_coef Fsqd
_refine_ls_weighting_details 'calc w=1/[\s^2^(Fo^2^)+(0.0987P)^2^+0.0000P] where P=(Fo^2^+2Fc^2^)/3'
_refine_ls_weighting_scheme calc
_refine_ls_wR_factor_gt 0.1505
_refine_ls_wR_factor_ref 0.1618
_reflns_number_gt 2987
_reflns_number_total 5081
_reflns_threshold_expression >2sigma(I)
_cod_data_source_file jo200580m_si_001.cif
_cod_data_source_block lev161m
_cod_database_code 4026325

loop_
_symmetry_equiv_pos_as_xyz
'x, y, z'
'-x, -y, -z'

loop_
_atom_site_label
_atom_site_type_symbol
_atom_site_fract_x
_atom_site_fract_y
_atom_site_fract_z
_atom_site_U_iso_or_equiv
_atom_site_adp_type
_atom_site_occupancy
_atom_site_symmetry_multiplicity
_atom_site_calc_flag
_atom_site_refinement_flags
C14 C 0.3906(4) -0.0229(3) 0.2704(2) 0.0493(8) Uani 1 1 d .
H14 H 0.3121 -0.0328 0.3177 0.059 Uiso 1 1 calc R
Br1 Br 0.31689(6) -0.03016(5) 0.12941(3) 0.0833(2) Uani 1 1 d .
C2 C 0.4552(4) 0.1409(3) 0.7099(2) 0.0475(7) Uani 1 1 d .
C13 C 0.4007(4) 0.1136(3) 0.2890(2) 0.0462(7) Uani 1 1 d .
C1 C 0.4386(4) 0.2100(3) 0.6166(2) 0.0469(7) Uani 1 1 d .
C3 C 0.3288(4) 0.1786(3) 0.7767(3) 0.0548(8) Uani 1 1 d .
H3 H 0.3406 0.1338 0.8395 0.066 Uiso 1 1 calc R
C6 C 0.2969(4) 0.3127(3) 0.5917(2) 0.0488(8) Uani 1 1 d .
C8 C 0.3243(4) 0.1878(3) 0.3741(2) 0.0474(7) Uani 1 1 d .
C12 C 0.4891(4) 0.1664(3) 0.2288(2) 0.0533(8) Uani 1 1 d .
H12 H 0.5414 0.1163 0.1726 0.064 Uiso 1 1 calc R
C9 C 0.3389(4) 0.3097(3) 0.3955(2) 0.0493(8) Uani 1 1 d .
C4 C 0.1868(4) 0.2791(3) 0.7544(3) 0.0564(9) Uani 1 1 d .
C7 C 0.2710(4) 0.3881(3) 0.4912(3) 0.0551(9) Uani 1 1 d .
C5 C 0.1740(4) 0.3465(3) 0.6606(3) 0.0553(8) Uani 1 1 d .
H5 H 0.0798 0.4163 0.6439 0.066 Uiso 1 1 calc R
C10 C 0.4247(4) 0.3598(3) 0.3311(2) 0.0548(8) Uani 1 1 d .
H10 H 0.4294 0.4443 0.3446 0.066 Uiso 1 1 calc R
C11 C 0.5041(4) 0.2878(3) 0.2470(2) 0.0541(8) Uani 1 1 d .
C21 C 0.6093(5) 0.3375(4) 0.1806(3) 0.0743(11) Uani 1 1 d .
C16 C 0.0457(5) 0.3148(4) 0.8274(3) 0.0741(11) Uani 1 1 d .
C15 C 0.6513(6) 0.2563(5) 0.5514(4) 0.0893(14) Uani 1 1 d .
H15A H 0.5842 0.3492 0.5385 0.134 Uiso 1 1 calc R
H15B H 0.7320 0.2275 0.5000 0.134 Uiso 1 1 calc R
H15C H 0.6984 0.2488 0.6177 0.134 Uiso 1 1 calc R
C20 C 0.0745(5) 0.1971(6) 0.4256(5) 0.1081(18) Uani 1 1 d .
H20A H 0.0422 0.2943 0.4282 0.162 Uiso 1 1 calc R
H20B H 0.0242 0.1665 0.4798 0.162 Uiso 1 1 calc R
H20C H 0.0453 0.1717 0.3608 0.162 Uiso 1 1 calc R
C18 C -0.0409(9) 0.4642(7) 0.8337(6) 0.162(3) Uani 1 1 d .
H18A H -0.1198 0.4834 0.8861 0.243 Uiso 1 1 calc R
H18B H -0.0898 0.4982 0.7691 0.243 Uiso 1 1 calc R
H18C H 0.0311 0.5076 0.8501 0.243 Uiso 1 1 calc R
C19 C -0.0673(11) 0.2609(12) 0.7801(8) 0.243(7) Uani 1 1 d .
H19A H -0.0511 0.1727 0.8085 0.364 Uiso 1 1 calc R
H19B H -0.0506 0.2538 0.7074 0.364 Uiso 1 1 calc R
H19C H -0.1728 0.3217 0.7941 0.364 Uiso 1 1 calc R
C17 C 0.0893(8) 0.2641(11) 0.9305(5) 0.229(6) Uani 1 1 d .
H17A H 0.1693 0.2944 0.9550 0.344 Uiso 1 1 calc R
H17B H 0.1287 0.1665 0.9306 0.344 Uiso 1 1 calc R
H17C H -0.0010 0.2980 0.9745 0.344 Uiso 1 1 calc R
C23 C 0.7717(8) 0.2574(11) 0.2056(9) 0.281(8) Uani 1 1 d .
H23A H 0.7761 0.1826 0.2494 0.421 Uiso 1 1 calc R
H23B H 0.8169 0.3136 0.2402 0.421 Uiso 1 1 calc R
H23C H 0.8294 0.2232 0.1438 0.421 Uiso 1 1 calc R
C24 C 0.5874(12) 0.3163(8) 0.0705(4) 0.174(4) Uani 1 1 d .
H24A H 0.6340 0.3673 0.0296 0.260 Uiso 1 1 calc R
H24B H 0.4772 0.3467 0.0557 0.260 Uiso 1 1 calc R
H24C H 0.6366 0.2214 0.0550 0.260 Uiso 1 1 calc R
C22 C 0.5706(10) 0.4884(6) 0.1906(5) 0.144(3) Uani 1 1 d .
H22A H 0.6055 0.5066 0.2559 0.217 Uiso 1 1 calc R
H22B H 0.4592 0.5359 0.1850 0.217 Uiso 1 1 calc R
H22C H 0.6224 0.5187 0.1370 0.217 Uiso 1 1 calc R
O1 O 0.5613(3) 0.1724(2) 0.54822(17) 0.0579(6) Uani 1 1 d .
O2 O 0.2002(4) 0.5094(2) 0.4875(2) 0.0792(9) Uani 1 1 d .
O3 O 0.2398(3) 0.1364(2) 0.43728(19) 0.0602(6) Uani 1 1 d .

loop_
_atom_site_aniso_label
_atom_site_aniso_U_11
_atom_site_aniso_U_22
_atom_site_aniso_U_33
_atom_site_aniso_U_23
_atom_site_aniso_U_13
_atom_site_aniso_U_12
C14 0.054(2) 0.0584(18) 0.0368(16) -0.0024(13) -0.0050(14) -0.0224(16)
Br1 0.0954(4) 0.0981(4) 0.0595(3) -0.0076(2) -0.0251(2) -0.0389(3)
C2 0.053(2) 0.0462(16) 0.0445(18) -0.0098(13) 0.0017(15) -0.0191(15)
C13 0.0417(17) 0.0514(17) 0.0388(16) -0.0001(13) -0.0061(14) -0.0092(14)
C1 0.055(2) 0.0432(16) 0.0435(17) -0.0124(13) 0.0088(15) -0.0186(15)
C3 0.062(2) 0.0615(19) 0.0407(17) -0.0001(14) 0.0028(16) -0.0228(18)
C6 0.060(2) 0.0378(15) 0.0425(17) -0.0057(12) 0.0100(15) -0.0113(15)
C8 0.0446(18) 0.0480(17) 0.0416(17) 0.0072(13) -0.0008(14) -0.0081(14)
C12 0.058(2) 0.0591(19) 0.0395(17) -0.0046(14) 0.0080(15) -0.0176(17)
C9 0.0518(19) 0.0408(16) 0.0450(18) 0.0034(13) 0.0031(15) -0.0054(14)
C4 0.058(2) 0.0601(19) 0.0473(19) -0.0085(15) 0.0102(17) -0.0181(18)
C7 0.063(2) 0.0425(18) 0.056(2) -0.0045(14) 0.0148(17) -0.0151(16)
C5 0.058(2) 0.0466(17) 0.052(2) -0.0052(14) 0.0050(17) -0.0088(16)
C10 0.065(2) 0.0485(17) 0.0463(19) 0.0031(14) 0.0013(17) -0.0165(16)
C11 0.061(2) 0.0574(19) 0.0404(17) 0.0014(14) 0.0045(16) -0.0186(17)
C21 0.085(3) 0.080(3) 0.062(2) 0.005(2) 0.018(2) -0.035(2)
C16 0.069(3) 0.087(3) 0.064(3) -0.006(2) 0.024(2) -0.025(2)
C15 0.073(3) 0.112(3) 0.090(3) 0.006(3) 0.014(3) -0.043(3)
C20 0.058(3) 0.114(4) 0.150(5) -0.012(3) 0.023(3) -0.029(3)
C18 0.134(6) 0.143(5) 0.138(6) 0.009(4) 0.084(5) 0.030(4)
C19 0.195(9) 0.373(15) 0.263(11) -0.180(11) 0.159(9) -0.224(11)
C17 0.103(5) 0.353(12) 0.093(5) 0.101(6) 0.056(4) 0.072(6)
C23 0.074(5) 0.389(16) 0.359(15) 0.260(13) 0.007(7) -0.069(7)
C24 0.341(12) 0.188(7) 0.070(4) -0.036(4) 0.080(5) -0.190(8)
C22 0.220(8) 0.120(4) 0.140(5) -0.032(4) 0.086(6) -0.117(5)
O1 0.0568(15) 0.0545(13) 0.0524(14) -0.0060(10) 0.0140(12) -0.0093(11)
O2 0.101(2) 0.0417(14) 0.0718(17) -0.0011(11) 0.0270(16) -0.0003(13)
O3 0.0597(16) 0.0529(13) 0.0641(15) -0.0037(11) 0.0175(12) -0.0165(12)

loop_
_atom_type_symbol
_atom_type_description
_atom_type_scat_dispersion_real
_atom_type_scat_dispersion_imag
_atom_type_scat_source
C C 0.0033 0.0016 'International Tables Vol C Tables 4.2.6.8 and 6.1.1.4'
H H 0.0000 0.0000 'International Tables Vol C Tables 4.2.6.8 and 6.1.1.4'
O O 0.0106 0.0060 'International Tables Vol C Tables 4.2.6.8 and 6.1.1.4'
Br Br -0.2901 2.4595 'International Tables Vol C Tables 4.2.6.8 and 6.1.1.4'

loop_
_geom_angle_atom_site_label_1
_geom_angle_atom_site_label_2
_geom_angle_atom_site_label_3
_geom_angle
_geom_angle_site_symmetry_1
_geom_angle_site_symmetry_3
C13 C14 C2 112.9(3) . 2_656
C13 C14 Br1 110.0(2) . .
C2 C14 Br1 110.6(2) 2_656 .
C13 C14 H14 107.7 . .
C2 C14 H14 107.7 2_656 .
Br1 C14 H14 107.7 . .
C3 C2 C1 118.5(3) . .
C3 C2 C14 123.8(3) . 2_656
C1 C2 C14 117.6(3) . 2_656
C12 C13 C8 117.9(3) . .
C12 C13 C14 123.1(3) . .
C8 C13 C14 118.9(3) . .
O1 C1 C6 120.4(3) . .
O1 C1 C2 119.5(3) . .
C6 C1 C2 120.1(3) . .
C4 C3 C2 123.0(3) . .
C4 C3 H3 118.5 . .
C2 C3 H3 118.5 . .
C5 C6 C1 119.4(3) . .
C5 C6 C7 118.3(3) . .
C1 C6 C7 122.3(3) . .
O3 C8 C9 120.8(3) . .
O3 C8 C13 119.4(3) . .
C9 C8 C13 119.7(3) . .
C11 C12 C13 123.8(3) . .
C11 C12 H12 118.1 . .
C13 C12 H12 118.1 . .
C8 C9 C10 120.0(3) . .
C8 C9 C7 122.0(3) . .
C10 C9 C7 117.9(3) . .
C3 C4 C5 117.1(3) . .
C3 C4 C16 122.1(3) . .
C5 C4 C16 120.8(3) . .
O2 C7 C6 120.7(3) . .
O2 C7 C9 120.6(3) . .
C6 C7 C9 118.7(3) . .
C6 C5 C4 122.0(3) . .
C6 C5 H5 119.0 . .
C4 C5 H5 119.0 . .
C9 C10 C11 121.8(3) . .
C9 C10 H10 119.1 . .
C11 C10 H10 119.1 . .
C12 C11 C10 116.7(3) . .
C12 C11 C21 121.3(3) . .
C10 C11 C21 121.9(3) . .
C23 C21 C24 107.4(7) . .
C23 C21 C22 112.5(7) . .
C24 C21 C22 105.1(4) . .
C23 C21 C11 108.5(4) . .
C24 C21 C11 110.7(4) . .
C22 C21 C11 112.4(4) . .
C17 C16 C18 107.4(6) . .
C17 C16 C19 112.7(7) . .
C18 C16 C19 105.1(7) . .
C17 C16 C4 113.0(4) . .
C18 C16 C4 111.7(4) . .
C19 C16 C4 106.6(4) . .
O1 C15 H15A 109.5 . .
O1 C15 H15B 109.5 . .
H15A C15 H15B 109.5 . .
O1 C15 H15C 109.5 . .
H15A C15 H15C 109.5 . .
H15B C15 H15C 109.5 . .
O3 C20 H20A 109.5 . .
O3 C20 H20B 109.5 . .
H20A C20 H20B 109.5 . .
O3 C20 H20C 109.5 . .
H20A C20 H20C 109.5 . .
H20B C20 H20C 109.5 . .
C16 C18 H18A 109.5 . .
C16 C18 H18B 109.5 . .
H18A C18 H18B 109.5 . .
C16 C18 H18C 109.5 . .
H18A C18 H18C 109.5 . .
H18B C18 H18C 109.5 . .
C16 C19 H19A 109.5 . .
C16 C19 H19B 109.5 . .
H19A C19 H19B 109.5 . .
C16 C19 H19C 109.5 . .
H19A C19 H19C 109.5 . .
H19B C19 H19C 109.5 . .
C16 C17 H17A 109.5 . .
C16 C17 H17B 109.5 . .
H17A C17 H17B 109.5 . .
C16 C17 H17C 109.5 . .
H17A C17 H17C 109.5 . .
H17B C17 H17C 109.5 . .
C21 C23 H23A 109.5 . .
C21 C23 H23B 109.5 . .
H23A C23 H23B 109.5 . .
C21 C23 H23C 109.5 . .
H23A C23 H23C 109.5 . .
H23B C23 H23C 109.5 . .
C21 C24 H24A 109.5 . .
C21 C24 H24B 109.5 . .
H24A C24 H24B 109.5 . .
C21 C24 H24C 109.5 . .
H24A C24 H24C 109.5 . .
H24B C24 H24C 109.5 . .
C21 C22 H22A 109.5 . .
C21 C22 H22B 109.5 . .
H22A C22 H22B 109.5 . .
C21 C22 H22C 109.5 . .
H22A C22 H22C 109.5 . .
H22B C22 H22C 109.5 . .
C1 O1 C15 113.4(3) . .
C8 O3 C20 115.0(3) . .

loop_
_geom_bond_atom_site_label_1
_geom_bond_atom_site_label_2
_geom_bond_distance
_geom_bond_site_symmetry_2
C14 C13 1.504(4) .
C14 C2 1.521(5) 2_656
C14 Br1 1.977(3) .
C14 H14 0.9800 .
C2 C3 1.384(5) .
C2 C1 1.393(4) .
C2 C14 1.521(5) 2_656
C13 C12 1.381(4) .
C13 C8 1.394(4) .
C1 O1 1.373(4) .
C1 C6 1.388(5) .
C3 C4 1.372(5) .
C3 H3 0.9300 .
C6 C5 1.378(5) .
C6 C7 1.502(5) .
C8 O3 1.369(4) .
C8 C9 1.377(5) .
C12 C11 1.367(5) .
C12 H12 0.9300 .
C9 C10 1.379(5) .
C9 C7 1.506(4) .
C4 C5 1.394(5) .
C4 C16 1.534(5) .
C7 O2 1.205(4) .
C5 H5 0.9300 .
C10 C11 1.383(4) .
C10 H10 0.9300 .
C11 C21 1.521(5) .
C21 C23 1.451(9) .
C21 C24 1.484(7) .
C21 C22 1.510(7) .
C16 C17 1.447(7) .
C16 C18 1.486(8) .
C16 C19 1.496(9) .
C15 O1 1.421(5) .
C15 H15A 0.9600 .
C15 H15B 0.9600 .
C15 H15C 0.9600 .
C20 O3 1.419(5) .
C20 H20A 0.9600 .
C20 H20B 0.9600 .
C20 H20C 0.9600 .
C18 H18A 0.9600 .
C18 H18B 0.9600 .
C18 H18C 0.9600 .
C19 H19A 0.9600 .
C19 H19B 0.9600 .
C19 H19C 0.9600 .
C17 H17A 0.9600 .
C17 H17B 0.9600 .
C17 H17C 0.9600 .
C23 H23A 0.9600 .
C23 H23B 0.9600 .
C23 H23C 0.9600 .
C24 H24A 0.9600 .
C24 H24B 0.9600 .
C24 H24C 0.9600 .
C22 H22A 0.9600 .
C22 H22B 0.9600 .
C22 H22C 0.9600 .
